data_2214445
loop_
_publ_author_name
'Guang-Ju Ping'
'Jian-Fang Ma'
'Lai-Ping Zhang'

_publ_section_title
;Di-\m-chlorido-bis{[(1<i>H</i>-benzo[<i>d</i>]imidazol-2-ylmethyl)dibenzylamine]chloridocadmium(II)}
 ethanol disolvate
;
_journal_coeditor_code XU2261
_journal_issue 7
_journal_name_full 'Acta Crystallographica Section E'
_journal_page_first m1821
_journal_page_last m1822
_journal_paper_doi 10.1107/S1600536807026669
_journal_volume 63
_journal_year 2007
_chemical_formula_iupac '[Cd2 Cl4 (C22 H21 N3)2], 2C2 H6 O'
_chemical_formula_moiety 'C44 H42 Cd2 Cl4 N6, 2(C2 H6 O)'
_chemical_formula_sum 'C48 H54 Cd2 Cl4 N6 O2'
_chemical_formula_weight 1113.58
_chemical_name_systematic
;
Di-\m-chlorido-bis{[(1H-benzo[d]imidazol-2-
ylmethyl)dibenzylamine]chloridocadmium(II)} ethanol disolvate
;
_space_group_IT_number 14
_symmetry_cell_setting monoclinic
_symmetry_space_group_name_Hall '-P 2yn'
_symmetry_space_group_name_H-M 'P 1 21/n 1'
_atom_sites_solution_hydrogens geom
_atom_sites_solution_primary direct
_atom_sites_solution_secondary difmap
_audit_creation_method SHELXL-97
_cell_angle_alpha 90.00
_cell_angle_beta 101.955(5)
_cell_angle_gamma 90.00
_cell_formula_units_Z 2
_cell_length_a 12.6360(9)
_cell_length_b 13.3620(10)
_cell_length_c 15.0200(11)
_cell_measurement_reflns_used 5067
_cell_measurement_temperature 293(2)
_cell_measurement_theta_max 28.3
_cell_measurement_theta_min 1.9
_cell_volume 2481.0(3)
_computing_cell_refinement 'SAINT (Bruker, 1999)'
_computing_data_collection 'SMART (Bruker, 1997)'
_computing_data_reduction SAINT
_computing_molecular_graphics 'SHELXTL-Plus (Sheldrick, 1990)'
_computing_publication_material SHELXL97
_computing_structure_refinement 'SHELXL97 (Sheldrick, 1997)'
_computing_structure_solution 'SHELXS97 (Sheldrick, 1997)'
_diffrn_ambient_temperature 293(2)
_diffrn_measured_fraction_theta_full 1.00
_diffrn_measured_fraction_theta_max 0.94
_diffrn_measurement_device_type 'Bruker APEX CCD area-detector'
_diffrn_measurement_method \w
_diffrn_radiation_monochromator graphite
_diffrn_radiation_source 'fine-focus sealed tube'
_diffrn_radiation_type MoK\a
_diffrn_radiation_wavelength 0.71069
_diffrn_reflns_av_R_equivalents 0.022
_diffrn_reflns_av_sigmaI/netI 0.027
_diffrn_reflns_limit_h_max 16
_diffrn_reflns_limit_h_min -16
_diffrn_reflns_limit_k_max 15
_diffrn_reflns_limit_k_min -16
_diffrn_reflns_limit_l_max 20
_diffrn_reflns_limit_l_min -16
_diffrn_reflns_number 15017
_diffrn_reflns_theta_full 25.0
_diffrn_reflns_theta_max 28.3
_diffrn_reflns_theta_min 1.9
_diffrn_standards_interval_count 0
_diffrn_standards_interval_time 0
_diffrn_standards_number 0
_exptl_absorpt_coefficient_mu 1.116
_exptl_absorpt_correction_T_max 0.812
_exptl_absorpt_correction_T_min 0.659
_exptl_absorpt_correction_type multi-scan
_exptl_absorpt_process_details '(SADABS; Sheldrick, 1996)'
_exptl_crystal_colour Colorless
_exptl_crystal_density_diffrn 1.491
_exptl_crystal_density_method 'not measured'
_exptl_crystal_description Block
_exptl_crystal_F_000 1128
_exptl_crystal_size_max 0.44
_exptl_crystal_size_mid 0.32
_exptl_crystal_size_min 0.19
_refine_diff_density_max 0.33
_refine_diff_density_min -0.69
_refine_ls_extinction_method none
_refine_ls_goodness_of_fit_ref 1.048
_refine_ls_hydrogen_treatment constr
_refine_ls_matrix_type full
_refine_ls_number_parameters 280
_refine_ls_number_reflns 5827
_refine_ls_number_restraints 1
_refine_ls_restrained_S_all 1.134
_refine_ls_R_factor_all 0.032
_refine_ls_R_factor_gt 0.027
_refine_ls_shift/su_max 0.000
_refine_ls_shift/su_mean 0.000
_refine_ls_structure_factor_coef Fsqd
_refine_ls_weighting_details 'calc w=1/[\s^2^(Fo^2^)+(0.0459P)^2^+0.1798P] where P=(Fo^2^+2Fc^2^)/3'
_refine_ls_weighting_scheme calc
_refine_ls_wR_factor_gt 0.075
_refine_ls_wR_factor_ref 0.078
_reflns_number_gt 5067
_reflns_number_total 5827
_reflns_threshold_expression I>2\s(I)
_cod_data_source_file xu2261.cif
_cod_data_source_block I
_cod_depositor_comments
;
The following automatic conversions were performed:
'_symmetry_cell_setting' value 'Monoclinic' changed to 'monoclinic'
according to '/home/saulius/struct/CIF-dictionaries/cif_core.dic'
dictionary named 'cif_core.dic' version 2.4.1 from 2010-06-29.

Automatic conversion script
Id: cif_fix_enum 1527 2010-12-29 10:47:43Z saulius 

The following automatic conversions were performed:

'_symmetry_cell_setting' value 'Monoclinic' changed to 'monoclinic'
according to /home/saulius/struct/CIF-dictionaries/cif_core.dic
dictionary named 'cif_core.dic' version 2.4.1 from 2010-06-29.

Automatic conversion script
Id: cif_fix_values 1715 2011-07-08 13:25:40Z adriana 
;
_cod_original_sg_symbol_H-M 'P 21/n'
_cod_database_code 2214445
_cod_database_fobs_code 2214445

loop_
_symmetry_equiv_pos_as_xyz
'x, y, z'
'-x+1/2, y+1/2, -z+1/2'
'-x, -y, -z'
'x-1/2, -y-1/2, z-1/2'

loop_
_atom_site_type_symbol
_atom_site_label
_atom_site_fract_x
_atom_site_fract_y
_atom_site_fract_z
_atom_site_U_iso_or_equiv
_atom_site_adp_type
_atom_site_calc_flag
_atom_site_refinement_flags
_atom_site_occupancy
Cd Cd1 0.600334(11) 0.089731(12) 0.069920(10) 0.04431(7) Uani d . 1
C C1 1.1986(2) 0.0283(2) 0.18405(19) 0.0673(7) Uani d . 1
H H1 1.2728 0.0230 0.2064 0.081 Uiso calc R 1
C C2 1.1488(2) 0.1193(2) 0.1788(2) 0.0721(8) Uani d . 1
H H2 1.1894 0.1764 0.1974 0.087 Uiso calc R 1
C C3 1.03876(19) 0.1275(2) 0.14614(18) 0.0599(6) Uani d . 1
H H3 1.0061 0.1902 0.1427 0.072 Uiso calc R 1
C C4 0.97679(17) 0.04404(18) 0.11860(14) 0.0475(5) Uani d . 1
C C5 1.02856(19) -0.0472(2) 0.12327(19) 0.0630(6) Uani d . 1
H H5 0.9886 -0.1045 0.1039 0.076 Uiso calc R 1
C C6 1.1384(2) -0.0549(2) 0.1562(2) 0.0698(7) Uani d . 1
H H6 1.1717 -0.1173 0.1594 0.084 Uiso calc R 1
C C7 0.85601(17) 0.0526(2) 0.08080(15) 0.0509(5) Uani d . 1
H H7A 0.8422 0.1162 0.0494 0.061 Uiso calc R 1
H H7B 0.8350 0.0002 0.0360 0.061 Uiso calc R 1
C C8 0.79287(19) -0.05625(19) 0.19035(17) 0.0544(5) Uani d . 1
H H8A 0.8630 -0.0635 0.2308 0.065 Uiso calc R 1
H H8B 0.7883 -0.1055 0.1423 0.065 Uiso calc R 1
C C9 0.70633(19) -0.07780(16) 0.24284(16) 0.0506(5) Uani d . 1
C C10 0.6041(2) -0.10782(18) 0.19770(18) 0.0554(6) Uani d . 1
H H10 0.5914 -0.1204 0.1355 0.067 Uiso calc R 1
C C11 0.7238(2) -0.0669(2) 0.33619(17) 0.0626(7) Uani d . 1
H H11 0.7929 -0.0511 0.3685 0.075 Uiso calc R 1
C C12 0.6411(3) -0.0787(2) 0.3826(2) 0.0705(8) Uani d . 1
H H12 0.6544 -0.0705 0.4454 0.085 Uiso calc R 1
C C13 0.5391(3) -0.1027(2) 0.3355(2) 0.0679(7) Uani d . 1
H H13 0.4824 -0.1077 0.3660 0.082 Uiso calc R 1
C C14 0.5207(2) -0.1194(2) 0.24375(19) 0.0631(6) Uani d . 1
H H14 0.4523 -0.1384 0.2124 0.076 Uiso calc R 1
C C15 0.81300(16) 0.12627(18) 0.21745(14) 0.0476(5) Uani d . 1
H H15A 0.8329 0.1862 0.1883 0.057 Uiso calc R 1
H H15B 0.8747 0.1059 0.2638 0.057 Uiso calc R 1
C C16 0.71965(16) 0.14870(15) 0.26078(13) 0.0423(4) Uani d . 1
C C17 0.55683(16) 0.16587(15) 0.28049(14) 0.0421(4) Uani d . 1
C C18 0.44502(17) 0.16698(18) 0.27295(16) 0.0511(5) Uani d . 1
H H18 0.3979 0.1579 0.2171 0.061 Uiso calc R 1
C C19 0.4073(2) 0.1820(2) 0.35138(17) 0.0596(6) Uani d . 1
H H19 0.3331 0.1810 0.3487 0.072 Uiso calc R 1
C C20 0.4769(2) 0.1985(2) 0.43447(17) 0.0620(6) Uani d . 1
H H20 0.4479 0.2095 0.4857 0.074 Uiso calc R 1
C C21 0.5875(2) 0.19919(19) 0.44337(15) 0.0570(6) Uani d . 1
H H21 0.6339 0.2105 0.4992 0.068 Uiso calc R 1
C C22 0.62618(17) 0.18215(16) 0.36486(14) 0.0452(4) Uani d . 1
C C23 0.8661(7) 0.0467(6) 0.5860(4) 0.222(4) Uani d D 1
H H23A 0.8736 0.0380 0.6504 0.332 Uiso calc R 1
H H23B 0.8922 -0.0120 0.5605 0.332 Uiso calc R 1
H H23C 0.7912 0.0568 0.5585 0.332 Uiso calc R 1
C C24 0.9298(5) 0.1349(5) 0.5682(3) 0.154(2) Uani d D 1
H H24A 0.9035 0.1939 0.5944 0.184 Uiso calc R 1
H H24B 1.0049 0.1253 0.5978 0.184 Uiso calc R 1
O O1 0.92314(17) 0.15108(19) 0.47359(14) 0.0912(7) Uani d . 1
H H1A 0.9779 0.1834 0.4641 0.137 Uiso d R 1
Cl Cl1 0.64262(5) 0.23322(5) -0.01913(5) 0.06842(17) Uani d . 1
Cl Cl2 0.39562(4) 0.06129(5) 0.03986(4) 0.05318(14) Uani d . 1
N N1 0.78525(13) 0.04571(14) 0.14913(11) 0.0424(4) Uani d . 1
N N2 0.61827(13) 0.14620(13) 0.21566(11) 0.0422(4) Uani d . 1
N N3 0.72942(14) 0.17274(14) 0.34891(11) 0.0460(4) Uani d . 1
H H3N 0.7914 0.1705 0.3880 0.069 Uiso d R 1

loop_
_atom_site_aniso_label
_atom_site_aniso_U_11
_atom_site_aniso_U_22
_atom_site_aniso_U_33
_atom_site_aniso_U_12
_atom_site_aniso_U_13
_atom_site_aniso_U_23
Cd1 0.03532(10) 0.05476(12) 0.03982(10) -0.00554(6) 0.00081(6) -0.00510(6)
C1 0.0374(12) 0.0806(19) 0.0830(18) -0.0039(11) 0.0106(11) 0.0061(14)
C2 0.0450(13) 0.0689(17) 0.100(2) -0.0172(12) 0.0087(14) -0.0007(15)
C3 0.0477(12) 0.0529(13) 0.0789(17) -0.0052(10) 0.0130(12) 0.0062(12)
C4 0.0373(10) 0.0605(13) 0.0457(11) -0.0042(9) 0.0112(8) -0.0043(10)
C5 0.0441(12) 0.0613(15) 0.0863(18) -0.0067(11) 0.0197(12) -0.0190(13)
C6 0.0483(14) 0.0669(16) 0.098(2) 0.0063(12) 0.0239(14) -0.0003(15)
C7 0.0378(11) 0.0697(14) 0.0448(11) -0.0048(10) 0.0081(9) -0.0045(10)
C8 0.0426(11) 0.0557(13) 0.0641(14) 0.0015(10) 0.0093(10) 0.0037(11)
C9 0.0491(12) 0.0462(12) 0.0548(13) 0.0023(9) 0.0068(10) 0.0096(9)
C10 0.0546(14) 0.0567(14) 0.0516(13) -0.0081(10) 0.0033(10) 0.0082(10)
C11 0.0643(16) 0.0635(15) 0.0542(14) -0.0095(12) -0.0010(12) 0.0146(11)
C12 0.089(2) 0.0696(18) 0.0518(14) -0.0160(14) 0.0119(14) 0.0115(12)
C13 0.0743(18) 0.0622(16) 0.0733(18) -0.0058(12) 0.0292(15) 0.0162(13)
C14 0.0540(14) 0.0633(15) 0.0700(16) -0.0092(12) 0.0084(12) 0.0173(13)
C15 0.0356(10) 0.0579(12) 0.0464(11) -0.0085(9) 0.0016(8) -0.0071(10)
C16 0.0376(10) 0.0461(11) 0.0411(10) -0.0067(8) 0.0033(8) -0.0038(8)
C17 0.0416(10) 0.0417(10) 0.0432(10) -0.0036(8) 0.0091(8) -0.0013(8)
C18 0.0422(11) 0.0564(13) 0.0547(12) -0.0059(9) 0.0099(9) -0.0063(10)
C19 0.0518(13) 0.0645(15) 0.0681(15) -0.0066(11) 0.0249(12) -0.0020(12)
C20 0.0731(16) 0.0662(15) 0.0538(14) -0.0031(12) 0.0296(12) 0.0013(11)
C21 0.0696(15) 0.0607(14) 0.0409(11) -0.0031(11) 0.0118(10) -0.0010(10)
C22 0.0507(11) 0.0418(11) 0.0426(10) -0.0052(9) 0.0085(9) 0.0009(8)
C23 0.292(10) 0.265(9) 0.113(5) -0.084(8) 0.052(5) 0.021(5)
C24 0.159(5) 0.199(6) 0.085(3) -0.056(4) -0.017(3) 0.013(3)
O1 0.0719(13) 0.1151(19) 0.0731(13) -0.0186(12) -0.0158(10) 0.0113(13)
Cl1 0.0608(4) 0.0701(4) 0.0716(4) -0.0080(3) 0.0074(3) 0.0155(3)
Cl2 0.0355(3) 0.0729(4) 0.0502(3) -0.0067(2) 0.0067(2) -0.0181(3)
N1 0.0341(8) 0.0499(10) 0.0420(9) -0.0038(7) 0.0050(7) -0.0029(7)
N2 0.0366(8) 0.0493(10) 0.0392(8) -0.0061(7) 0.0044(7) -0.0041(7)
N3 0.0422(9) 0.0542(11) 0.0384(9) -0.0065(7) 0.0015(7) -0.0031(7)

loop_
_atom_type_symbol
_atom_type_description
_atom_type_scat_dispersion_real
_atom_type_scat_dispersion_imag
_atom_type_scat_source
C C 0.0033 0.0016 'International Tables Vol C Tables 4.2.6.8 and 6.1.1.4'
H H 0.0000 0.0000 'International Tables Vol C Tables 4.2.6.8 and 6.1.1.4'
N N 0.0061 0.0033 'International Tables Vol C Tables 4.2.6.8 and 6.1.1.4'
O O 0.0106 0.0060 'International Tables Vol C Tables 4.2.6.8 and 6.1.1.4'
Cd Cd -0.8075 1.2024 'International Tables Vol C Tables 4.2.6.8 and 6.1.1.4'
Cl Cl 0.1484 0.1585 'International Tables Vol C Tables 4.2.6.8 and 6.1.1.4'

loop_
_geom_angle_atom_site_label_1
_geom_angle_atom_site_label_2
_geom_angle_atom_site_label_3
_geom_angle_site_symmetry_3
_geom_angle
_geom_angle_publ_flag
N2 Cd1 Cl1 . 105.92(5) yes
N2 Cd1 N1 . 73.73(6) yes
Cl1 Cd1 N1 . 99.07(4) yes
N2 Cd1 Cl2 . 96.56(4) yes
Cl1 Cd1 Cl2 . 110.19(2) yes
N1 Cd1 Cl2 . 150.72(5) yes
N2 Cd1 Cl2 3_655 148.17(5) yes
Cl1 Cd1 Cl2 3_655 102.95(2) yes
N1 Cd1 Cl2 3_655 88.84(4) yes
Cl2 Cd1 Cl2 3_655 85.712(19) yes
C6 C1 C2 . 119.2(2) ?
C6 C1 H1 . 120.4 ?
C2 C1 H1 . 120.4 ?
C1 C2 C3 . 120.7(3) ?
C1 C2 H2 . 119.6 ?
C3 C2 H2 . 119.6 ?
C4 C3 C2 . 120.7(3) ?
C4 C3 H3 . 119.6 ?
C2 C3 H3 . 119.6 ?
C3 C4 C5 . 117.9(2) ?
C3 C4 C7 . 121.1(2) ?
C5 C4 C7 . 121.0(2) ?
C6 C5 C4 . 121.1(2) ?
C6 C5 H5 . 119.4 ?
C4 C5 H5 . 119.4 ?
C1 C6 C5 . 120.4(3) ?
C1 C6 H6 . 119.8 ?
C5 C6 H6 . 119.8 ?
N1 C7 C4 . 115.83(17) ?
N1 C7 H7A . 108.3 ?
C4 C7 H7A . 108.3 ?
N1 C7 H7B . 108.3 ?
C4 C7 H7B . 108.3 ?
H7A C7 H7B . 107.4 ?
N1 C8 C9 . 113.67(19) ?
N1 C8 H8A . 108.8 ?
C9 C8 H8A . 108.8 ?
N1 C8 H8B . 108.8 ?
C9 C8 H8B . 108.8 ?
H8A C8 H8B . 107.7 ?
C11 C9 C10 . 117.6(2) ?
C11 C9 C8 . 122.1(2) ?
C10 C9 C8 . 120.3(2) ?
C14 C10 C9 . 121.1(2) ?
C14 C10 H10 . 119.5 ?
C9 C10 H10 . 119.5 ?
C12 C11 C9 . 121.4(3) ?
C12 C11 H11 . 119.3 ?
C9 C11 H11 . 119.3 ?
C13 C12 C11 . 119.6(3) ?
C13 C12 H12 . 120.2 ?
C11 C12 H12 . 120.2 ?
C14 C13 C12 . 120.2(3) ?
C14 C13 H13 . 119.9 ?
C12 C13 H13 . 119.9 ?
C13 C14 C10 . 119.9(3) ?
C13 C14 H14 . 120.1 ?
C10 C14 H14 . 120.1 ?
N1 C15 C16 . 110.73(16) ?
N1 C15 H15A . 109.5 ?
C16 C15 H15A . 109.5 ?
N1 C15 H15B . 109.5 ?
C16 C15 H15B . 109.5 ?
H15A C15 H15B . 108.1 ?
N2 C16 N3 . 113.18(19) ?
N2 C16 C15 . 122.84(18) ?
N3 C16 C15 . 123.98(18) ?
N2 C17 C18 . 130.45(19) ?
N2 C17 C22 . 109.12(17) ?
C18 C17 C22 . 120.37(19) ?
C19 C18 C17 . 117.2(2) ?
C19 C18 H18 . 121.4 ?
C17 C18 H18 . 121.4 ?
C18 C19 C20 . 121.8(2) ?
C18 C19 H19 . 119.1 ?
C20 C19 H19 . 119.1 ?
C21 C20 C19 . 122.0(2) ?
C21 C20 H20 . 119.0 ?
C19 C20 H20 . 119.0 ?
C20 C21 C22 . 116.5(2) ?
C20 C21 H21 . 121.7 ?
C22 C21 H21 . 121.7 ?
N3 C22 C21 . 132.5(2) ?
N3 C22 C17 . 105.40(17) ?
C21 C22 C17 . 122.0(2) ?
C24 C23 H23A . 109.5 ?
C24 C23 H23B . 109.5 ?
H23A C23 H23B . 109.5 ?
C24 C23 H23C . 109.5 ?
H23A C23 H23C . 109.5 ?
H23B C23 H23C . 109.5 ?
O1 C24 C23 . 112.2(4) ?
O1 C24 H24A . 109.2 ?
C23 C24 H24A . 109.2 ?
O1 C24 H24B . 109.2 ?
C23 C24 H24B . 109.2 ?
H24A C24 H24B . 107.9 ?
C24 O1 H1A . 111.3 ?
Cd1 Cl2 Cd1 3_655 94.288(19) ?
C15 N1 C8 . 113.04(18) ?
C15 N1 C7 . 109.96(16) ?
C8 N1 C7 . 110.16(17) ?
C15 N1 Cd1 . 103.08(12) ?
C8 N1 Cd1 . 113.07(12) ?
C7 N1 Cd1 . 107.19(12) ?
C16 N2 C17 . 105.01(16) ?
C16 N2 Cd1 . 113.20(13) ?
C17 N2 Cd1 . 140.84(12) ?
C16 N3 C22 . 107.20(16) ?
C16 N3 H3N . 122.6 ?
C22 N3 H3N . 129.2 ?

loop_
_geom_bond_atom_site_label_1
_geom_bond_atom_site_label_2
_geom_bond_site_symmetry_2
_geom_bond_distance
_geom_bond_publ_flag
Cd1 Cl1 . 2.4591(7) yes
Cd1 Cl2 . 2.5604(6) yes
Cd1 Cl2 3_655 2.6132(6) yes
Cd1 N1 . 2.4636(16) yes
Cd1 N2 . 2.2819(16) yes
C1 C6 . 1.363(4) ?
C1 C2 . 1.365(4) ?
C1 H1 . 0.9300 ?
C2 C3 . 1.380(4) ?
C2 H2 . 0.9300 ?
C3 C4 . 1.376(3) ?
C3 H3 . 0.9300 ?
C4 C5 . 1.378(3) ?
C4 C7 . 1.518(3) ?
C5 C6 . 1.377(4) ?
C5 H5 . 0.9300 ?
C6 H6 . 0.9300 ?
C7 N1 . 1.497(3) ?
C7 H7A . 0.9700 ?
C7 H7B . 0.9700 ?
C8 N1 . 1.491(3) ?
C8 C9 . 1.503(3) ?
C8 H8A . 0.9700 ?
C8 H8B . 0.9700 ?
C9 C11 . 1.381(3) ?
C9 C10 . 1.388(3) ?
C10 C14 . 1.384(4) ?
C10 H10 . 0.9300 ?
C11 C12 . 1.381(4) ?
C11 H11 . 0.9300 ?
C12 C13 . 1.374(4) ?
C12 H12 . 0.9300 ?
C13 C14 . 1.367(4) ?
C13 H13 . 0.9300 ?
C14 H14 . 0.9300 ?
C15 N1 . 1.478(3) ?
C15 C16 . 1.491(3) ?
C15 H15A . 0.9700 ?
C15 H15B . 0.9700 ?
C16 N2 . 1.320(2) ?
C16 N3 . 1.343(2) ?
C17 N2 . 1.390(2) ?
C17 C18 . 1.394(3) ?
C17 C22 . 1.400(3) ?
C18 C19 . 1.374(3) ?
C18 H18 . 0.9300 ?
C19 C20 . 1.387(3) ?
C19 H19 . 0.9300 ?
C20 C21 . 1.376(3) ?
C20 H20 . 0.9300 ?
C21 C22 . 1.386(3) ?
C21 H21 . 0.9300 ?
C22 N3 . 1.380(3) ?
C23 C24 . 1.483(7) ?
C23 H23A . 0.9600 ?
C23 H23B . 0.9600 ?
C23 H23C . 0.9600 ?
C24 O1 . 1.422(5) ?
C24 H24A . 0.9700 ?
C24 H24B . 0.9700 ?
O1 H1A . 0.8518 ?
Cl2 Cd1 3_655 2.6132(6) ?
N3 H3N . 0.8763 ?

loop_
_geom_hbond_atom_site_label_D
_geom_hbond_atom_site_label_H
_geom_hbond_atom_site_label_A
_geom_hbond_site_symmetry_A
_geom_hbond_distance_DH
_geom_hbond_distance_HA
_geom_hbond_distance_DA
_geom_hbond_angle_DHA
O1 H1A Cl1 4_666 0.85 2.33 3.157(2) 164
N3 H3N O1 . 0.88 1.90 2.772(3) 174

loop_
_geom_torsion_atom_site_label_1
_geom_torsion_atom_site_label_2
_geom_torsion_atom_site_label_3
_geom_torsion_atom_site_label_4
_geom_torsion_site_symmetry_1
_geom_torsion_site_symmetry_4
_geom_torsion
C6 C1 C2 C3 . . 0.3(5)
C1 C2 C3 C4 . . 0.3(4)
C2 C3 C4 C5 . . -1.1(4)
C2 C3 C4 C7 . . -178.7(2)
C3 C4 C5 C6 . . 1.3(4)
C7 C4 C5 C6 . . 179.0(2)
C2 C1 C6 C5 . . -0.1(4)
C4 C5 C6 C1 . . -0.7(4)
C3 C4 C7 N1 . . -90.2(3)
C5 C4 C7 N1 . . 92.3(3)
N1 C8 C9 C11 . . -97.0(3)
N1 C8 C9 C10 . . 81.7(3)
C11 C9 C10 C14 . . 4.5(4)
C8 C9 C10 C14 . . -174.2(2)
C10 C9 C11 C12 . . -4.2(4)
C8 C9 C11 C12 . . 174.4(2)
C9 C11 C12 C13 . . 0.5(4)
C11 C12 C13 C14 . . 3.0(4)
C12 C13 C14 C10 . . -2.7(4)
C9 C10 C14 C13 . . -1.1(4)
N1 C15 C16 N2 . . -36.4(3)
N1 C15 C16 N3 . . 143.2(2)
N2 C17 C18 C19 . . 175.3(2)
C22 C17 C18 C19 . . -1.6(3)
C17 C18 C19 C20 . . 2.0(4)
C18 C19 C20 C21 . . -1.1(4)
C19 C20 C21 C22 . . -0.2(4)
C20 C21 C22 N3 . . -176.4(2)
C20 C21 C22 C17 . . 0.5(3)
N2 C17 C22 N3 . . 0.5(2)
C18 C17 C22 N3 . . 178.0(2)
N2 C17 C22 C21 . . -177.1(2)
C18 C17 C22 C21 . . 0.4(3)
N2 Cd1 Cl2 Cd1 . 3_655 -148.11(5)
Cl1 Cd1 Cl2 Cd1 . 3_655 102.23(3)
N1 Cd1 Cl2 Cd1 . 3_655 -79.91(9)
Cl2 Cd1 Cl2 Cd1 3_655 3_655 0.0
C16 C15 N1 C8 . . -80.2(2)
C16 C15 N1 C7 . . 156.29(18)
C16 C15 N1 Cd1 . . 42.3(2)
C9 C8 N1 C15 . . 70.0(2)
C9 C8 N1 C7 . . -166.53(19)
C9 C8 N1 Cd1 . . -46.6(2)
C4 C7 N1 C15 . . 59.5(3)
C4 C7 N1 C8 . . -65.7(2)
C4 C7 N1 Cd1 . . 170.91(17)
N2 Cd1 N1 C15 . . -30.53(12)
Cl1 Cd1 N1 C15 . . 73.52(13)
Cl2 Cd1 N1 C15 . . -104.44(14)
Cl2 Cd1 N1 C15 3_655 . 176.45(12)
N2 Cd1 N1 C8 . . 91.85(14)
Cl1 Cd1 N1 C8 . . -164.09(13)
Cl2 Cd1 N1 C8 . . 17.94(19)
Cl2 Cd1 N1 C8 3_655 . -61.17(14)
N2 Cd1 N1 C7 . . -146.56(15)
Cl1 Cd1 N1 C7 . . -42.50(14)
Cl2 Cd1 N1 C7 . . 139.53(12)
Cl2 Cd1 N1 C7 3_655 . 60.42(13)
N3 C16 N2 C17 . . -2.8(2)
C15 C16 N2 C17 . . 176.9(2)
N3 C16 N2 Cd1 . . -174.02(14)
C15 C16 N2 Cd1 . . 5.6(3)
C18 C17 N2 C16 . . -175.9(2)
C22 C17 N2 C16 . . 1.3(2)
C18 C17 N2 Cd1 . . -8.7(4)
C22 C17 N2 Cd1 . . 168.51(16)
Cl1 Cd1 N2 C16 . . -80.52(14)
N1 Cd1 N2 C16 . . 14.50(14)
Cl2 Cd1 N2 C16 . . 166.27(14)
Cl2 Cd1 N2 C16 3_655 . 73.84(17)
Cl1 Cd1 N2 C17 . . 112.9(2)
N1 Cd1 N2 C17 . . -152.0(2)
Cl2 Cd1 N2 C17 . . -0.3(2)
Cl2 Cd1 N2 C17 3_655 . -92.7(2)
N2 C16 N3 C22 . . 3.2(2)
C15 C16 N3 C22 . . -176.5(2)
C21 C22 N3 C16 . . 175.1(2)
C17 C22 N3 C16 . . -2.1(2)
